data_7158175
loop_
_publ_author_name
'Abeysekera, Amila M.'
'Averkiev, Boris B.'
'Le Magueres, Pierre'
'Aaker\"oy, Christer B'

_publ_section_title
;
 Intermolecular binding preferences of haloethynyl halogen-bond donors as
 a function of molecular electrostatic potentials in a family of
 <i>N</i>-(pyridin-2-yl)amides.
;
_journal_issue 30
_journal_name_full 'Organic &amp; biomolecular chemistry'
_journal_page_first 6671
_journal_page_last 6681
_journal_paper_doi 10.1039/d1ob01133b
_journal_volume 19
_journal_year 2021
_chemical_formula_moiety 'C13 H8 I N3 O'
_chemical_formula_sum 'C13 H8 I N3 O'
_chemical_formula_weight 349.12
_space_group_crystal_system monoclinic
_space_group_IT_number 15
_space_group_name_Hall '-C 2yc'
_space_group_name_H-M_alt 'C 1 2/c 1'
_atom_sites_solution_hydrogens geom
_atom_sites_solution_primary dual
_audit_creation_date 2021-04-26
_audit_creation_method
;
Olex2 1.3-ac4
(compiled 2020.11.27 svn.r5f609507 for Rigaku Oxford Diffraction, GUI svn.r6214)
;
_audit_update_record
;
2021-06-10 deposited with the CCDC.	2021-07-12 downloaded from the CCDC.
;
_cell_angle_alpha 90
_cell_angle_beta 103.054(2)
_cell_angle_gamma 90
_cell_formula_units_Z 8
_cell_length_a 10.2100(2)
_cell_length_b 13.0373(2)
_cell_length_c 18.7180(3)
_cell_measurement_reflns_used 13528
_cell_measurement_temperature 100.00(10)
_cell_measurement_theta_max 33.5470
_cell_measurement_theta_min 2.2070
_cell_volume 2427.18(7)
_computing_cell_refinement 'CrysAlisPro 1.171.40.84a (Rigaku OD, 2020)'
_computing_data_collection 'CrysAlisPro 1.171.40.84a (Rigaku OD, 2020)'
_computing_data_reduction 'CrysAlisPro 1.171.40.84a (Rigaku OD, 2020)'
_computing_molecular_graphics 'Olex2 1.3-ac4 (Dolomanov et al., 2009)'
_computing_publication_material 'Olex2 1.3-ac4 (Dolomanov et al., 2009)'
_computing_structure_refinement 'SHELXL 2018/3 (Sheldrick, 2015)'
_computing_structure_solution 'SHELXT 2018/2 (Sheldrick, 2018)'
_diffrn_ambient_environment N~2~
_diffrn_ambient_temperature 100.00(10)
_diffrn_detector 'Hybrid Pixel Array Detector'
_diffrn_detector_area_resol_mean 10.0000
_diffrn_detector_type HyPix
_diffrn_measured_fraction_theta_full 1.000
_diffrn_measured_fraction_theta_max 0.867
_diffrn_measurement_details
;
List of Runs (angles in degrees, time in seconds):

  # Type    Start    End  Width  t~exp~   \w     \q     \k     \f   Frames
#--------------------------------------------------------------------------
  1  \w    -59.00  19.00   0.50    4.50    --   12.33 -45.00  33.00  156
  2  \w     47.00  86.00   0.50    4.50    --   12.33-178.00  30.00   78
  3  \w     53.00  84.00   0.50    4.50    --   12.33-178.00 -30.00   62
  4  \w     38.00  63.00   0.50    4.50    --   12.33-178.00-120.00   50
  5  \w     22.00  84.00   0.50    4.50    --   12.33  45.00-175.00  124
  6  \w    -63.00  -4.00   0.50    4.50    --   12.33 -19.00 -90.00  118
  7  \w    -80.00 -20.00   0.50    4.50    --  -12.49 -19.00  30.00  120
;
_diffrn_measurement_device 'four-circle diffractometer'
_diffrn_measurement_device_type 'XtaLAB Synergy, Dualflex, HyPix'
_diffrn_measurement_method '\w scans'
_diffrn_orient_matrix_type 'CrysAlisPro convention (1999,Acta A55,543-557)'
_diffrn_orient_matrix_UB_11 -0.0652652000
_diffrn_orient_matrix_UB_12 0.0100293000
_diffrn_orient_matrix_UB_13 0.0055851000
_diffrn_orient_matrix_UB_21 0.0154848000
_diffrn_orient_matrix_UB_22 -0.0286943000
_diffrn_orient_matrix_UB_23 0.0330318000
_diffrn_orient_matrix_UB_31 0.0243011000
_diffrn_orient_matrix_UB_32 0.0450989000
_diffrn_orient_matrix_UB_33 0.0197672000
_diffrn_radiation_monochromator mirror
_diffrn_radiation_probe x-ray
_diffrn_radiation_type 'Mo K\a'
_diffrn_radiation_wavelength 0.71073
_diffrn_reflns_av_R_equivalents 0.0742
_diffrn_reflns_av_unetI/netI 0.0441
_diffrn_reflns_Laue_measured_fraction_full 1.000
_diffrn_reflns_Laue_measured_fraction_max 0.867
_diffrn_reflns_limit_h_max 15
_diffrn_reflns_limit_h_min -14
_diffrn_reflns_limit_k_max 19
_diffrn_reflns_limit_k_min -14
_diffrn_reflns_limit_l_max 26
_diffrn_reflns_limit_l_min -27
_diffrn_reflns_number 15079
_diffrn_reflns_point_group_measured_fraction_full 1.000
_diffrn_reflns_point_group_measured_fraction_max 0.867
_diffrn_reflns_theta_full 25.242
_diffrn_reflns_theta_max 33.419
_diffrn_reflns_theta_min 2.234
_diffrn_source 'micro-focus sealed X-ray tube'
_diffrn_source_type 'PhotonJet (Mo) X-ray Source'
_exptl_absorpt_coefficient_mu 2.629
_exptl_absorpt_correction_T_max 1.00000
_exptl_absorpt_correction_T_min 0.46703
_exptl_absorpt_correction_type multi-scan
_exptl_absorpt_process_details
;
CrysAlisPro 1.171.40.84a (Rigaku Oxford Diffraction, 2020)
Empirical absorption correction using spherical harmonics,
implemented in SCALE3 ABSPACK scaling algorithm.
;
_exptl_crystal_colour 'clear yellow'
_exptl_crystal_colour_lustre clear
_exptl_crystal_colour_primary yellow
_exptl_crystal_density_diffrn 1.911
_exptl_crystal_description block
_exptl_crystal_F_000 1344
_exptl_crystal_recrystallization_method '?crystallized from acetone/THF'
_exptl_crystal_size_max 0.1
_exptl_crystal_size_mid 0.04
_exptl_crystal_size_min 0.02
_refine_diff_density_max 1.842
_refine_diff_density_min -2.296
_refine_diff_density_rms 0.165
_refine_ls_extinction_coef 0.00048(12)
_refine_ls_extinction_expression Fc^*^=kFc[1+0.001xFc^2^\l^3^/sin(2\q)]^-1/4^
_refine_ls_extinction_method 'SHELXL-2018/3 (Sheldrick 2018)'
_refine_ls_goodness_of_fit_ref 1.180
_refine_ls_hydrogen_treatment constr
_refine_ls_matrix_type full
_refine_ls_number_parameters 164
_refine_ls_number_reflns 4104
_refine_ls_number_restraints 0
_refine_ls_restrained_S_all 1.180
_refine_ls_R_factor_all 0.0357
_refine_ls_R_factor_gt 0.0348
_refine_ls_shift/su_max 0.004
_refine_ls_shift/su_mean 0.000
_refine_ls_structure_factor_coef Fsqd
_refine_ls_weighting_details 'w=1/[\s^2^(Fo^2^)+(0.0467P)^2^+6.9695P] where P=(Fo^2^+2Fc^2^)/3'
_refine_ls_weighting_scheme calc
_refine_ls_wR_factor_gt 0.0967
_refine_ls_wR_factor_ref 0.0973
_reflns_Friedel_coverage 0.000
_reflns_number_gt 3962
_reflns_number_total 4104
_reflns_threshold_expression 'I > 2\s(I)'
_cod_data_source_file d1ob01133b2.cif
_cod_data_source_block 4act-I
_cod_depositor_comments 'Adding full bibliography for 7158173--7158183.cif.'
_cod_database_code 7158175
_shelx_shelxl_version_number 2018/3
_chemical_oxdiff_formula 'C13 H8 I1 N3 O1'
_shelx_space_group_comment
;
The symmetry employed for this shelxl refinement is uniquely defined
by the following loop, which should always be used as a source of
symmetry information in preference to the above space-group names.
They are only intended as comments.
;
_shelx_estimated_absorpt_t_max 0.949
_shelx_estimated_absorpt_t_min 0.779
_reflns_odcompleteness_completeness 99.92
_reflns_odcompleteness_iscentric 1
_reflns_odcompleteness_theta 29.97
_olex2_refinement_description
;
1. Fixed Uiso
 At 1.2 times of:
  All C(H) groups, All N(H) groups
2.a Aromatic/amide H refined with riding coordinates:
 N10(H10), C3(H3), C5(H5), C6(H6), C14(H14), C15(H15), C17(H17), C18(H18)
;
_olex2_exptl_crystal_mounting_method 'mounted on a glass fibre'
_olex2_submission_original_sample_id 4act-I
_olex2_submission_special_instructions 'No special instructions were received'
_oxdiff_exptl_absorpt_empirical_details
;
Empirical correction (ABSPACK) includes:
- Absorption correction using spherical harmonics
- Frame scaling
;
_oxdiff_exptl_absorpt_empirical_full_max 1.849
_oxdiff_exptl_absorpt_empirical_full_min 0.639

loop_
_space_group_symop_operation_xyz
'x, y, z'
'-x, y, -z+1/2'
'x+1/2, y+1/2, z'
'-x+1/2, y+1/2, -z+1/2'
'-x, -y, -z'
'x, -y, z-1/2'
'-x+1/2, -y+1/2, -z'
'x+1/2, -y+1/2, z-1/2'

loop_
_atom_site_label
_atom_site_type_symbol
_atom_site_fract_x
_atom_site_fract_y
_atom_site_fract_z
_atom_site_U_iso_or_equiv
_atom_site_adp_type
_atom_site_occupancy
_atom_site_site_symmetry_order
_atom_site_calc_flag
_atom_site_refinement_flags_posn
_atom_site_refinement_flags_adp
_atom_site_refinement_flags_occupancy
_atom_site_disorder_assembly
_atom_site_disorder_group
I9 I -0.20134(2) 0.60045(2) 0.36415(2) 0.01513(7) Uani 1 1 d . . . . .
O12 O 0.70399(19) 0.36189(15) 0.47465(11) 0.0197(4) Uani 1 1 d . . . . .
N2 N 0.3696(2) 0.37190(16) 0.29644(12) 0.0140(3) Uani 1 1 d . . . . .
N10 N 0.58604(19) 0.33413(16) 0.35631(12) 0.0140(4) Uani 1 1 d . . . . .
H10 H 0.593794 0.310148 0.313517 0.017 Uiso 1 1 calc R U . . .
N16 N 1.0527(2) 0.18447(17) 0.37471(14) 0.0187(4) Uani 1 1 d . . . . .
C3 C 0.2471(3) 0.41054(17) 0.29465(16) 0.0158(4) Uani 1 1 d . . . . .
H3 H 0.182388 0.409438 0.249345 0.019 Uiso 1 1 calc R U . . .
C4 C 0.2095(2) 0.45231(18) 0.35578(15) 0.0156(4) Uani 1 1 d . . . . .
C5 C 0.3043(2) 0.4501(2) 0.42236(15) 0.0183(4) Uani 1 1 d . . . . .
H5 H 0.281833 0.476102 0.465470 0.022 Uiso 1 1 calc R U . . .
C6 C 0.4311(3) 0.41000(19) 0.42566(16) 0.0170(4) Uani 1 1 d . . . . .
H6 H 0.496295 0.407373 0.470730 0.020 Uiso 1 1 calc R U . . .
C1 C 0.4604(2) 0.37349(17) 0.36076(14) 0.0136(4) Uani 1 1 d . . . . .
C11 C 0.6981(2) 0.32969(17) 0.41283(14) 0.0133(4) Uani 1 1 d . . . . .
C13 C 0.8191(2) 0.28023(17) 0.39454(14) 0.0141(4) Uani 1 1 d . . . . .
C14 C 0.8129(3) 0.20647(19) 0.34045(15) 0.0172(4) Uani 1 1 d . . . . .
H14 H 0.729345 0.187905 0.309241 0.021 Uiso 1 1 calc R U . . .
C15 C 0.9323(3) 0.1602(2) 0.33299(16) 0.0193(5) Uani 1 1 d . . . . .
H15 H 0.927849 0.108944 0.296451 0.023 Uiso 1 1 calc R U . . .
C17 C 1.0573(2) 0.2563(2) 0.42600(16) 0.0193(5) Uani 1 1 d . . . . .
H17 H 1.142529 0.274721 0.455479 0.023 Uiso 1 1 calc R U . . .
C18 C 0.9442(2) 0.3055(2) 0.43852(16) 0.0181(4) Uani 1 1 d . . . . .
H18 H 0.951863 0.355310 0.476263 0.022 Uiso 1 1 calc R U . . .
C7 C 0.0804(2) 0.49820(19) 0.35227(16) 0.0184(4) Uani 1 1 d . . . . .
C8 C -0.0232(2) 0.53931(19) 0.35668(16) 0.0184(4) Uani 1 1 d . . . . .

loop_
_atom_site_aniso_label
_atom_site_aniso_U_11
_atom_site_aniso_U_22
_atom_site_aniso_U_33
_atom_site_aniso_U_23
_atom_site_aniso_U_13
_atom_site_aniso_U_12
I9 0.00978(10) 0.01764(10) 0.01985(11) -0.00038(4) 0.00732(7) 0.00303(4)
O12 0.0171(8) 0.0258(9) 0.0172(9) -0.0015(7) 0.0061(7) 0.0064(7)
N2 0.0098(8) 0.0171(8) 0.0170(9) 0.0003(7) 0.0070(7) 0.0015(6)
N10 0.0097(8) 0.0198(9) 0.0145(9) -0.0012(7) 0.0066(7) 0.0036(6)
N16 0.0115(9) 0.0222(9) 0.0247(11) 0.0023(8) 0.0090(8) 0.0037(7)
C3 0.0114(10) 0.0171(9) 0.0204(12) 0.0009(8) 0.0068(9) 0.0021(7)
C4 0.0112(9) 0.0165(9) 0.0214(11) -0.0007(8) 0.0090(8) 0.0019(7)
C5 0.0144(10) 0.0224(10) 0.0209(12) -0.0028(9) 0.0101(9) 0.0039(8)
C6 0.0137(11) 0.0230(11) 0.0164(11) -0.0015(8) 0.0079(9) 0.0037(8)
C1 0.0120(9) 0.0141(9) 0.0173(10) 0.0003(7) 0.0087(8) 0.0022(7)
C11 0.0101(9) 0.0146(9) 0.0167(10) 0.0009(7) 0.0059(8) 0.0025(7)
C13 0.0085(9) 0.0169(9) 0.0186(11) 0.0007(8) 0.0065(8) 0.0014(7)
C14 0.0159(10) 0.0192(10) 0.0197(12) -0.0016(8) 0.0104(9) 0.0021(8)
C15 0.0142(10) 0.0213(10) 0.0253(13) -0.0031(9) 0.0104(9) 0.0029(8)
C17 0.0097(9) 0.0235(11) 0.0246(12) 0.0015(9) 0.0037(9) 0.0016(8)
C18 0.0110(10) 0.0212(10) 0.0217(12) -0.0019(9) 0.0027(9) 0.0021(8)
C7 0.0123(10) 0.0200(10) 0.0254(13) -0.0010(9) 0.0094(9) 0.0029(8)
C8 0.0129(10) 0.0214(10) 0.0238(12) 0.0002(9) 0.0102(9) 0.0039(8)

loop_
_atom_type_symbol
_atom_type_description
_atom_type_scat_dispersion_real
_atom_type_scat_dispersion_imag
_atom_type_scat_source
C C 0.0033 0.0016 'International Tables Vol C Tables 4.2.6.8 and 6.1.1.4'
H H 0.0000 0.0000 'International Tables Vol C Tables 4.2.6.8 and 6.1.1.4'
I I -0.4742 1.8119 'International Tables Vol C Tables 4.2.6.8 and 6.1.1.4'
N N 0.0061 0.0033 'International Tables Vol C Tables 4.2.6.8 and 6.1.1.4'
O O 0.0106 0.0060 'International Tables Vol C Tables 4.2.6.8 and 6.1.1.4'

loop_
_geom_angle_atom_site_label_1
_geom_angle_atom_site_label_2
_geom_angle_atom_site_label_3
_geom_angle
_geom_angle_site_symmetry_1
_geom_angle_site_symmetry_3
_geom_angle_publ_flag
C3 N2 C1 117.9(2) . . ?
C11 N10 C1 125.7(2) . . ?
C17 N16 C15 117.7(2) . . ?
N2 C3 C4 123.6(2) . . ?
C3 C4 C7 123.0(2) . . ?
C5 C4 C3 117.4(2) . . ?
C5 C4 C7 119.6(2) . . ?
C6 C5 C4 120.1(2) . . ?
C5 C6 C1 118.1(3) . . ?
N2 C1 N10 113.4(2) . . ?
N2 C1 C6 122.9(2) . . ?
C6 C1 N10 123.7(2) . . ?
O12 C11 N10 124.8(2) . . ?
O12 C11 C13 119.8(2) . . ?
N10 C11 C13 115.3(2) . . ?
C14 C13 C11 124.1(2) . . ?
C14 C13 C18 118.6(2) . . ?
C18 C13 C11 117.1(2) . . ?
C13 C14 C15 118.4(2) . . ?
N16 C15 C14 123.3(2) . . ?
N16 C17 C18 123.5(2) . . ?
C17 C18 C13 118.6(2) . . ?
C8 C7 C4 173.4(3) . . ?
C7 C8 I9 176.9(2) . . ?

loop_
_geom_bond_atom_site_label_1
_geom_bond_atom_site_label_2
_geom_bond_distance
_geom_bond_site_symmetry_2
_geom_bond_publ_flag
I9 C8 2.019(2) . ?
O12 C11 1.220(3) . ?
N2 C3 1.342(3) . ?
N2 C1 1.344(3) . ?
N10 C1 1.401(3) . ?
N10 C11 1.373(3) . ?
N16 C15 1.337(3) . ?
N16 C17 1.335(4) . ?
C3 C4 1.397(4) . ?
C4 C5 1.395(4) . ?
C4 C7 1.435(3) . ?
C5 C6 1.384(3) . ?
C6 C1 1.399(4) . ?
C11 C13 1.500(3) . ?
C13 C14 1.387(4) . ?
C13 C18 1.394(3) . ?
C14 C15 1.395(3) . ?
C17 C18 1.386(3) . ?
C7 C8 1.206(3) . ?

loop_
_geom_hbond_atom_site_label_D
_geom_hbond_atom_site_label_H
_geom_hbond_atom_site_label_A
_geom_hbond_distance_DH
_geom_hbond_distance_HA
_geom_hbond_distance_DA
_geom_hbond_angle_DHA
_geom_hbond_site_symmetry_A
_geom_hbond_publ_flag
C6 H6 O12 0.95 2.19 2.801(3) 121.3 . yes
